data_4069079
loop_
_publ_author_name
'Tang, Christina Y.'
'Smith, William'
'Vidovic, Dragoslav'
'Thompson, Amber L.'
'Chaplin, Adrian B.'
'Aldridge, Simon'

_publ_section_title
;
 Sterically Encumbered Iridium Bis(N-heterocyclic carbene) Systems:
 Multiple C&#x2212;H Activation Processes and Isomeric Normal/Abnormal
 Carbene Complexes
;
_journal_issue 10
_journal_name_full Organometallics
_journal_page_first 3059
_journal_paper_doi 10.1021/om9000082
_journal_volume 28
_journal_year 2009
_chemical_absolute_configuration unk
_chemical_formula_moiety 'C27 H37 N2, C16 H28 Cl2 Ir'
_chemical_formula_sum 'C43 H65 Cl2 Ir N2'
_chemical_formula_weight 873.13
_space_group_IT_number 19
_symmetry_cell_setting orthorhombic
_symmetry_space_group_name_Hall 'P 2ac 2ab'
_symmetry_space_group_name_H-M 'P 21 21 21'
_atom_sites_solution_hydrogens geom
_atom_sites_solution_primary direct
_audit_creation_date 08-12-09
_audit_creation_method CRYSTALS_ver_12.86
_cell_angle_alpha 90
_cell_angle_beta 90
_cell_angle_gamma 90
_cell_formula_units_Z 4
_cell_length_a 14.7619(2)
_cell_length_b 15.3868(2)
_cell_length_c 18.6971(2)
_cell_measurement_reflns_used 5340
_cell_measurement_temperature 150
_cell_measurement_theta_max 27
_cell_measurement_theta_min 5
_cell_volume 4246.83(9)
_computing_cell_refinement 'DENZO/SCALEPACK (Otwinowski & Minor, 1997)'
_computing_data_collection 'COLLECT (Nonius, 1997-2001).'
_computing_data_reduction 'DENZO/SCALEPACK (Otwinowski & Minor, 1997)'
_computing_molecular_graphics 'CAMERON (Watkin et al., 1996)'
_computing_publication_material 'CRYSTALS (Betteridge et al., 2003)'
_computing_structure_refinement 'CRYSTALS (Betteridge et al., 2003)'
_computing_structure_solution 'SIR92 (Altomare et al., 1994)'
_diffrn_ambient_temperature 150
_diffrn_measured_fraction_theta_full 0.991
_diffrn_measured_fraction_theta_max 0.990
_diffrn_measurement_device 'Nonius KappaCCD'
_diffrn_measurement_device_type Area
_diffrn_measurement_method \w
_diffrn_radiation_monochromator graphite
_diffrn_radiation_type 'Mo K\a'
_diffrn_radiation_wavelength 0.71073
_diffrn_reflns_av_R_equivalents 0.079
_diffrn_reflns_limit_h_max 19
_diffrn_reflns_limit_h_min -19
_diffrn_reflns_limit_k_max 19
_diffrn_reflns_limit_k_min -19
_diffrn_reflns_limit_l_max 24
_diffrn_reflns_limit_l_min -24
_diffrn_reflns_number 68697
_diffrn_reflns_theta_full 26.911
_diffrn_reflns_theta_max 27.461
_diffrn_reflns_theta_min 5.104
_diffrn_standards_number 0
_exptl_absorpt_coefficient_mu 3.299
_exptl_absorpt_correction_T_max 0.88
_exptl_absorpt_correction_T_min 0.67
_exptl_absorpt_correction_type multi-scan
_exptl_absorpt_process_details 'DENZO/SCALEPACK (Otwinowski & Minor, 1997)'
_exptl_crystal_colour yellow
_exptl_crystal_density_diffrn 1.366
_exptl_crystal_density_meas ?
_exptl_crystal_density_method 'not measured'
_exptl_crystal_description plate
_exptl_crystal_F_000 1792.000
_exptl_crystal_size_max 0.23
_exptl_crystal_size_mid 0.12
_exptl_crystal_size_min 0.04
_refine_diff_density_max 1.73
_refine_diff_density_min -1.29
_refine_ls_extinction_method None
_refine_ls_goodness_of_fit_ref 0.9993
_refine_ls_hydrogen_treatment constr
_refine_ls_matrix_type full
_refine_ls_number_parameters 452
_refine_ls_number_reflns 9653
_refine_ls_number_restraints 52
_refine_ls_R_factor_all 0.0398
_refine_ls_R_factor_gt 0.0305
_refine_ls_shift/su_max 0.001151
_refine_ls_structure_factor_coef Fsqd
_refine_ls_weighting_details
;
 Method, part 1, Chebychev polynomial, (Watkin, 1994, Prince, 1982) 
 [weight] = 1.0/[A~0~*T~0~(x)+A~1~*T~1~(x) ... +A~n-1~]*T~n-1~(x)] 
 where A~i~ are the Chebychev coefficients listed below and x= Fcalc/Fmax 
 Method = Robust Weighting (Prince, 1982) 
 W = [weight] * [1-(deltaF/6*sigmaF)^2^]^2^ 
 A~i~ are: 
 9.80 14.4 8.70 3.94 0.922 
;
_refine_ls_weighting_scheme calc
_refine_ls_wR_factor_all 0.0688
_refine_ls_wR_factor_gt 0.0613
_refine_ls_wR_factor_ref 0.0687
_reflns_limit_h_max 19
_reflns_limit_h_min -19
_reflns_limit_k_max 19
_reflns_limit_k_min 0
_reflns_limit_l_max 24
_reflns_limit_l_min 0
_reflns_number_gt 8529
_reflns_number_total 9664
_reflns_threshold_expression I>2.0\s(I)
_oxford_diffrn_Wilson_B_factor 2.49
_oxford_diffrn_Wilson_scale 62.54
_oxford_refine_ls_r_factor_ref 0.0398
_oxford_refine_ls_scale 0.12481(2)
_oxford_reflns_number_all 9654
_oxford_reflns_threshold_expression_ref I>-3.0\s(I)
_oxford_structure_analysis_title 060ctdv08
_cod_data_source_file om9000082_si_001.cif
_cod_data_source_block IPrH^+^Ir-coe2Cl^-^
_cod_depositor_comments
;
The following automatic conversions were performed:

'_symmetry_cell_setting' value 'Orthorhombic' changed to
'orthorhombic' according to
/home/saulius/struct/CIF-dictionaries/cif_core.dic dictionary named
'cif_core.dic' version 2.4.2 from 2011-04-26.

Automatic conversion script
Id: cif_fix_values 1715 2011-07-08 13:25:40Z adriana 

The following automatic conversions were performed:

'_exptl_crystal_density_meas' value 'not measured' was changed to '?'
- the value is perceived as not measured.

Automatic conversion script
Id: cif_fix_values 3008 2015-01-20 13:52:24Z robertas 
;
_cod_original_sg_symbol_H-M 'P 21 21 21 '
_cod_original_formula_sum 'C43 H65 Cl2 Ir1 N2'
_cod_database_code 4069079

loop_
_symmetry_equiv_pos_as_xyz
x,y,z
x+1/2,-y+1/2,-z
-x,y+1/2,-z+1/2
-x+1/2,-y,z+1/2

loop_
_atom_site_label
_atom_site_type_symbol
_atom_site_fract_x
_atom_site_fract_y
_atom_site_fract_z
_atom_site_U_iso_or_equiv
_atom_site_occupancy
_atom_site_adp_type
_atom_site_refinement_flags_posn
_atom_site_refinement_flags_occupancy
_atom_site_disorder_group
Ir1 Ir 0.268935(12) 0.599606(12) 0.355134(9) 0.0302 1.0000 Uani . . .
Cl2 Cl 0.33490(8) 0.73856(8) 0.37629(6) 0.0370 1.0000 Uani . . .
Cl3 Cl 0.32204(8) 0.57062(8) 0.47315(6) 0.0383 1.0000 Uani . . .
C4 C 0.1825(3) 0.6555(3) 0.2755(3) 0.0388 1.0000 Uani . . .
C5 C 0.2577(3) 0.6163(3) 0.2422(2) 0.0370 1.0000 Uani . . .
C6 C 0.3298(4) 0.6672(4) 0.2038(3) 0.0427 1.0000 Uani . . .
C11 C 0.1639(4) 0.7516(4) 0.2738(3) 0.0464 1.0000 Uani . . .
C12 C 0.1772(3) 0.4934(3) 0.3561(3) 0.0403 1.0000 Uani . . .
C13 C 0.2621(4) 0.4633(3) 0.3324(2) 0.0408 1.0000 Uani . . .
C14 C 0.3224(4) 0.4017(4) 0.3726(3) 0.0477 1.0000 Uani . . .
C15 C 0.2988(5) 0.3053(4) 0.3574(5) 0.0648 1.0000 Uani . . .
C16 C 0.2149(6) 0.2721(5) 0.3975(4) 0.0770 1.0000 Uani . . .
C17 C 0.1286(6) 0.3070(4) 0.3702(5) 0.0831 1.0000 Uani . . .
C18 C 0.0802(4) 0.3801(4) 0.4147(3) 0.0561 1.0000 Uani . . .
C19 C 0.1363(4) 0.4630(4) 0.4263(3) 0.0474 1.0000 Uani . . .
N20 N 0.5438(2) 0.7714(2) 0.49757(19) 0.0275 1.0000 Uani . . .
C21 C 0.5158(3) 0.6918(3) 0.4814(2) 0.0284 1.0000 Uani . . .
N22 N 0.5853(3) 0.6369(2) 0.4907(2) 0.0265 1.0000 Uani . . .
C23 C 0.5778(3) 0.5436(3) 0.4827(3) 0.0343 1.0000 Uani . . .
C24 C 0.5921(3) 0.5066(3) 0.4157(3) 0.0351 1.0000 Uani . . .
C25 C 0.6206(3) 0.5617(3) 0.3517(3) 0.0390 1.0000 Uani . . .
C26 C 0.5383(4) 0.5973(5) 0.3121(3) 0.0467 1.0000 Uani . . .
C27 C 0.6820(4) 0.5125(4) 0.2998(3) 0.0477 1.0000 Uani . . .
C28 C 0.5779(4) 0.4175(4) 0.4105(3) 0.0480 1.0000 Uani . . .
C29 C 0.5508(5) 0.3699(4) 0.4689(4) 0.0558 1.0000 Uani . . .
C30 C 0.5391(4) 0.4076(4) 0.5347(3) 0.0524 1.0000 Uani . . .
C31 C 0.5517(4) 0.4968(3) 0.5439(3) 0.0397 1.0000 Uani . . .
C32 C 0.5441(4) 0.5384(4) 0.6168(3) 0.0479 1.0000 Uani . . .
C33 C 0.4556(5) 0.5139(5) 0.6541(4) 0.0688 1.0000 Uani . . .
C34 C 0.6269(5) 0.5162(5) 0.6621(3) 0.0649 1.0000 Uani . . .
C35 C 0.6597(3) 0.6834(3) 0.5145(2) 0.0313 1.0000 Uani . . .
C36 C 0.6344(3) 0.7684(3) 0.5180(2) 0.0324 1.0000 Uani . . .
C37 C 0.4889(3) 0.8485(3) 0.4902(3) 0.0336 1.0000 Uani . . .
C38 C 0.4325(4) 0.8726(4) 0.5470(3) 0.0421 1.0000 Uani . . .
C39 C 0.4283(4) 0.8202(4) 0.6160(3) 0.0452 1.0000 Uani . . .
C40 C 0.3491(5) 0.7578(5) 0.6159(3) 0.0630 1.0000 Uani . . .
C41 C 0.4258(4) 0.8776(5) 0.6820(3) 0.0599 1.0000 Uani . . .
C42 C 0.3791(5) 0.9465(4) 0.5362(4) 0.0602 1.0000 Uani . . .
C43 C 0.3833(5) 0.9924(5) 0.4740(4) 0.0661 1.0000 Uani . . .
C44 C 0.4405(5) 0.9682(4) 0.4193(4) 0.0582 1.0000 Uani . . .
C45 C 0.4955(3) 0.8941(4) 0.4255(3) 0.0403 1.0000 Uani . . .
C46 C 0.5593(4) 0.8658(4) 0.3670(3) 0.0440 1.0000 Uani . . .
C47 C 0.6469(5) 0.9182(5) 0.3691(4) 0.0659 1.0000 Uani . . .
C48 C 0.5156(5) 0.8698(5) 0.2923(3) 0.0599 1.0000 Uani . . .
C70 C 0.3052(4) 0.6848(4) 0.1250(3) 0.0531 0.360(12) Uani D P 1
C80 C 0.2022(6) 0.7017(9) 0.1073(6) 0.0538 0.360(12) Uani D P 1
C90 C 0.1646(9) 0.7865(7) 0.1389(7) 0.0582 0.360(12) Uani D P 1
C100 C 0.1084(4) 0.7766(4) 0.2072(3) 0.0512 0.360(12) Uani D P 1
C71 C 0.3052(4) 0.6848(4) 0.1250(3) 0.0531 0.640(12) Uani D P 2
C81 C 0.2389(5) 0.7619(4) 0.1176(4) 0.0479 0.640(12) Uani D P 2
C91 C 0.1415(4) 0.7400(5) 0.1372(4) 0.0523 0.640(12) Uani D P 2
C101 C 0.1084(4) 0.7766(4) 0.2072(3) 0.0512 0.640(12) Uani D P 2
H121 H 0.1326 0.4992 0.3176 0.0488 1.0000 Uiso R . .
H131 H 0.2638 0.4520 0.2798 0.0506 1.0000 Uiso R . .
H141 H 0.3142 0.4113 0.4235 0.0580 1.0000 Uiso R . .
H142 H 0.3858 0.4132 0.3593 0.0591 1.0000 Uiso R . .
H152 H 0.3502 0.2682 0.3721 0.0822 1.0000 Uiso R . .
H151 H 0.2881 0.2992 0.3067 0.0824 1.0000 Uiso R . .
H162 H 0.2198 0.2918 0.4474 0.0910 1.0000 Uiso R . .
H161 H 0.2137 0.2081 0.3945 0.0911 1.0000 Uiso R . .
H171 H 0.1394 0.3294 0.3219 0.1011 1.0000 Uiso R . .
H172 H 0.0871 0.2590 0.3680 0.1013 1.0000 Uiso R . .
H182 H 0.0660 0.3547 0.4611 0.0734 1.0000 Uiso R . .
H181 H 0.0248 0.3964 0.3902 0.0732 1.0000 Uiso R . .
H191 H 0.0995 0.5110 0.4455 0.0611 1.0000 Uiso R . .
H192 H 0.1843 0.4516 0.4609 0.0610 1.0000 Uiso R . .
H211 H 0.4568 0.6771 0.4659 0.0332 1.0000 Uiso R . .
H251 H 0.6542 0.6112 0.3695 0.0462 1.0000 Uiso R . .
H263 H 0.5572 0.6283 0.2697 0.0712 1.0000 Uiso R . .
H262 H 0.5049 0.6351 0.3431 0.0708 1.0000 Uiso R . .
H261 H 0.5017 0.5477 0.2986 0.0712 1.0000 Uiso R . .
H273 H 0.7039 0.5521 0.2642 0.0747 1.0000 Uiso R . .
H272 H 0.7320 0.4883 0.3259 0.0747 1.0000 Uiso R . .
H271 H 0.6472 0.4664 0.2781 0.0752 1.0000 Uiso R . .
H281 H 0.5858 0.3902 0.3658 0.0560 1.0000 Uiso R . .
H291 H 0.5405 0.3098 0.4639 0.0724 1.0000 Uiso R . .
H301 H 0.5225 0.3739 0.5744 0.0635 1.0000 Uiso R . .
H321 H 0.5443 0.6013 0.6100 0.0572 1.0000 Uiso R . .
H333 H 0.4516 0.5438 0.6991 0.1019 1.0000 Uiso R . .
H332 H 0.4543 0.4524 0.6625 0.1019 1.0000 Uiso R . .
H331 H 0.4049 0.5297 0.6243 0.1022 1.0000 Uiso R . .
H343 H 0.6180 0.5388 0.7098 0.0970 1.0000 Uiso R . .
H342 H 0.6815 0.5401 0.6409 0.0973 1.0000 Uiso R . .
H341 H 0.6309 0.4535 0.6656 0.0971 1.0000 Uiso R . .
H351 H 0.7172 0.6590 0.5263 0.0387 1.0000 Uiso R . .
H361 H 0.6698 0.8172 0.5317 0.0397 1.0000 Uiso R . .
H391 H 0.4840 0.7842 0.6189 0.0545 1.0000 Uiso R . .
H403 H 0.3541 0.7199 0.6575 0.0958 1.0000 Uiso R . .
H402 H 0.2931 0.7906 0.6169 0.0962 1.0000 Uiso R . .
H401 H 0.3525 0.7231 0.5730 0.0960 1.0000 Uiso R . .
H411 H 0.4329 0.8428 0.7241 0.0860 1.0000 Uiso R . .
H413 H 0.4734 0.9202 0.6786 0.0860 1.0000 Uiso R . .
H412 H 0.3681 0.9069 0.6832 0.0860 1.0000 Uiso R . .
H421 H 0.3410 0.9641 0.5735 0.0703 1.0000 Uiso R . .
H431 H 0.3453 1.0410 0.4681 0.0771 1.0000 Uiso R . .
H441 H 0.4433 1.0006 0.3772 0.0721 1.0000 Uiso R . .
H461 H 0.5766 0.8043 0.3757 0.0532 1.0000 Uiso R . .
H473 H 0.6854 0.9021 0.3301 0.0980 1.0000 Uiso R . .
H472 H 0.6315 0.9775 0.3652 0.0978 1.0000 Uiso R . .
H471 H 0.6779 0.9092 0.4141 0.0981 1.0000 Uiso R . .
H483 H 0.5555 0.8428 0.2578 0.0900 1.0000 Uiso R . .
H482 H 0.5071 0.9304 0.2805 0.0901 1.0000 Uiso R . .
H481 H 0.4575 0.8398 0.2936 0.0902 1.0000 Uiso R . .
H51 H 0.2422 0.5605 0.2181 0.0466 1.0000 Uiso R . .
H41 H 0.1270 0.6207 0.2703 0.0441 1.0000 Uiso R . .
H61 H 0.3374 0.7215 0.2273 0.0534 1.0000 Uiso R . .
H62 H 0.3850 0.6355 0.2058 0.0534 1.0000 Uiso R . .
H111 H 0.2199 0.7819 0.2723 0.0554 1.0000 Uiso R . .
H112 H 0.1316 0.7676 0.3157 0.0554 1.0000 Uiso R . .
H701 H 0.3376 0.7348 0.1098 0.0643 0.360(12) Uiso R P 1
H702 H 0.3248 0.6357 0.0984 0.0643 0.360(12) Uiso R P 1
H801 H 0.1954 0.7038 0.0568 0.0693 0.360(12) Uiso R P 1
H802 H 0.1676 0.6549 0.1259 0.0693 0.360(12) Uiso R P 1
H901 H 0.2156 0.8219 0.1497 0.0752 0.360(12) Uiso R P 1
H902 H 0.1283 0.8145 0.1039 0.0752 0.360(12) Uiso R P 1
H1001 H 0.0785 0.8302 0.2161 0.0610 0.360(12) Uiso R P 1
H1002 H 0.0646 0.7323 0.1998 0.0610 0.360(12) Uiso R P 1
H711 H 0.3590 0.6965 0.0988 0.0643 0.640(12) Uiso R P 2
H712 H 0.2767 0.6344 0.1062 0.0643 0.640(12) Uiso R P 2
H811 H 0.2587 0.8074 0.1482 0.0574 0.640(12) Uiso R P 2
H812 H 0.2399 0.7815 0.0694 0.0574 0.640(12) Uiso R P 2
H911 H 0.1026 0.7594 0.0999 0.0637 0.640(12) Uiso R P 2
H912 H 0.1385 0.6784 0.1405 0.0637 0.640(12) Uiso R P 2
H1011 H 0.1077 0.8381 0.2029 0.0610 0.640(12) Uiso R P 2
H1012 H 0.0484 0.7561 0.2146 0.0610 0.640(12) Uiso R P 2

loop_
_atom_site_aniso_label
_atom_site_aniso_U_11
_atom_site_aniso_U_22
_atom_site_aniso_U_33
_atom_site_aniso_U_23
_atom_site_aniso_U_13
_atom_site_aniso_U_12
Ir1 0.02884(7) 0.03588(7) 0.02585(6) -0.00381(8) 0.00117(7) -0.00341(8)
Cl2 0.0355(6) 0.0356(6) 0.0398(6) -0.0035(4) -0.0055(4) -0.0040(5)
Cl3 0.0380(6) 0.0466(7) 0.0303(5) -0.0018(4) -0.0050(4) -0.0057(5)
C4 0.035(3) 0.049(3) 0.033(2) 0.003(2) -0.002(2) -0.007(2)
C5 0.047(3) 0.042(3) 0.0225(17) -0.0009(16) -0.0016(17) -0.007(2)
C6 0.045(3) 0.049(3) 0.035(3) 0.000(2) 0.009(2) 0.000(2)
C11 0.048(3) 0.056(3) 0.035(3) 0.001(2) 0.000(2) 0.008(3)
C12 0.040(3) 0.048(3) 0.033(2) -0.007(3) -0.005(3) -0.009(2)
C13 0.052(3) 0.040(2) 0.031(2) -0.0043(17) 0.006(2) -0.008(2)
C14 0.054(3) 0.039(3) 0.050(3) 0.004(3) 0.005(2) 0.000(3)
C15 0.084(5) 0.037(3) 0.073(4) -0.004(3) 0.018(4) -0.002(3)
C16 0.101(7) 0.050(4) 0.080(5) 0.009(3) -0.021(5) -0.016(4)
C17 0.102(6) 0.040(3) 0.108(7) 0.021(4) -0.042(5) -0.032(4)
C18 0.050(3) 0.063(4) 0.055(3) 0.012(3) -0.004(3) -0.028(3)
C19 0.043(3) 0.060(4) 0.040(3) -0.004(3) 0.006(2) -0.019(3)
N20 0.0281(19) 0.033(2) 0.0215(16) 0.0007(15) -0.0033(14) 0.0004(14)
C21 0.026(2) 0.034(2) 0.025(2) -0.0013(18) 0.0013(16) -0.0049(18)
N22 0.0268(19) 0.0296(19) 0.0233(17) 0.0019(14) -0.0013(14) 0.0024(15)
C23 0.035(3) 0.032(2) 0.036(3) 0.000(2) -0.003(2) 0.005(2)
C24 0.033(2) 0.036(3) 0.037(2) -0.004(2) -0.0012(19) -0.0006(19)
C25 0.040(2) 0.046(2) 0.031(2) -0.006(2) 0.000(2) -0.004(2)
C26 0.053(3) 0.050(3) 0.037(3) -0.005(3) 0.001(2) 0.012(3)
C27 0.036(3) 0.066(4) 0.041(3) -0.013(3) 0.001(2) 0.002(3)
C28 0.048(3) 0.039(3) 0.057(3) -0.012(2) 0.004(2) 0.001(2)
C29 0.061(4) 0.033(3) 0.073(4) -0.001(3) 0.010(3) 0.005(3)
C30 0.060(3) 0.036(3) 0.060(3) 0.017(3) 0.013(3) 0.001(3)
C31 0.048(3) 0.036(3) 0.036(3) 0.010(2) 0.003(2) 0.006(2)
C32 0.064(4) 0.043(3) 0.036(3) 0.012(2) 0.008(2) 0.002(3)
C33 0.082(5) 0.077(5) 0.048(4) 0.006(3) 0.024(3) -0.009(4)
C34 0.079(5) 0.066(4) 0.051(4) 0.006(3) -0.013(3) -0.003(3)
C35 0.031(2) 0.037(2) 0.026(2) -0.0015(18) -0.0038(17) 0.0017(19)
C36 0.031(2) 0.040(3) 0.026(2) -0.0007(18) -0.0070(17) -0.0024(19)
C37 0.035(3) 0.032(3) 0.034(2) -0.0061(19) -0.0069(19) 0.0046(19)
C38 0.036(3) 0.051(3) 0.039(3) -0.008(2) -0.007(2) 0.010(2)
C39 0.045(3) 0.061(4) 0.029(2) -0.006(2) -0.003(2) 0.018(3)
C40 0.069(4) 0.079(5) 0.040(3) -0.002(3) 0.003(3) -0.002(4)
C41 0.049(3) 0.089(6) 0.042(3) -0.021(3) -0.004(2) 0.012(3)
C42 0.057(4) 0.065(4) 0.059(4) -0.014(3) -0.004(3) 0.031(3)
C43 0.075(5) 0.050(4) 0.073(5) -0.004(3) -0.016(4) 0.026(3)
C44 0.075(4) 0.042(3) 0.057(4) 0.012(3) -0.013(3) 0.011(3)
C45 0.051(3) 0.032(2) 0.038(2) 0.003(2) -0.010(2) -0.001(3)
C46 0.055(3) 0.040(3) 0.037(3) 0.012(2) -0.003(2) 0.000(2)
C47 0.062(4) 0.080(5) 0.056(4) 0.011(3) -0.005(3) -0.018(3)
C48 0.065(4) 0.077(5) 0.038(3) 0.016(3) -0.004(3) -0.011(3)
C70 0.059(3) 0.065(4) 0.035(3) 0.010(2) 0.016(2) 0.000(3)
C80 0.059(8) 0.065(10) 0.037(8) 0.004(7) 0.002(6) -0.008(8)
C90 0.053(10) 0.073(11) 0.049(8) 0.017(9) 0.000(7) 0.015(8)
C100 0.046(3) 0.064(4) 0.044(3) 0.011(3) -0.004(2) 0.008(3)
C71 0.059(3) 0.065(4) 0.035(3) 0.010(2) 0.016(2) 0.000(3)
C81 0.063(6) 0.046(5) 0.035(4) 0.005(3) -0.001(4) -0.010(4)
C91 0.059(5) 0.061(6) 0.037(4) 0.014(5) -0.007(4) -0.006(4)
C101 0.046(3) 0.064(4) 0.044(3) 0.011(3) -0.004(2) 0.008(3)

loop_
_atom_type_symbol
_atom_type_scat_dispersion_real
_atom_type_scat_dispersion_imag
_atom_type_scat_Cromer_Mann_a1
_atom_type_scat_Cromer_Mann_b1
_atom_type_scat_Cromer_Mann_a2
_atom_type_scat_Cromer_Mann_b2
_atom_type_scat_Cromer_Mann_a3
_atom_type_scat_Cromer_Mann_b3
_atom_type_scat_Cromer_Mann_a4
_atom_type_scat_Cromer_Mann_b4
_atom_type_scat_Cromer_Mann_c
_atom_type_scat_source
C 0.0033 0.0016 2.3100 20.8439 1.0200 10.2075 1.5886 0.5687 0.8650 51.6512 0.2156 'International Tables Vol C 4.2.6.8 and 6.1.1.4'
H 0.0000 0.0000 0.4930 10.5109 0.3229 26.1257 0.1402 3.1424 0.0408 57.7998 0.0030 'International Tables Vol C 4.2.6.8 and 6.1.1.4'
N 0.0061 0.0033 12.2126 0.0057 3.1322 9.8933 2.0125 28.9975 1.1663 0.5826 -11.5290 'International Tables Vol C 4.2.6.8 and 6.1.1.4'
Cl 0.1484 0.1585 11.4604 0.0104 7.1964 1.1662 6.2556 18.5194 1.6455 47.7784 -9.5574 'International Tables Vol C 4.2.6.8 and 6.1.1.4'
Ir -1.4442 7.9887 27.3049 1.5928 16.7296 8.8655 15.6115 0.4179 5.8338 45.0011 11.4722 'International Tables Vol C 4.2.6.8 and 6.1.1.4'

loop_
_geom_angle_atom_site_label_1
_geom_angle_atom_site_label_2
_geom_angle_atom_site_label_3
_geom_angle
_geom_angle_publ_flag
Cl2 Ir1 Cl3 83.10(4) yes
Cl2 Ir1 C4 89.93(14) yes
Cl3 Ir1 C4 156.18(14) yes
Cl2 Ir1 C5 95.07(13) yes
Cl3 Ir1 C5 164.63(14) yes
C4 Ir1 C5 38.47(19) yes
Cl2 Ir1 C12 161.86(15) yes
Cl3 Ir1 C12 93.32(16) yes
C4 Ir1 C12 86.2(2) yes
C5 Ir1 C12 92.9(2) yes
Cl2 Ir1 C13 158.53(17) yes
Cl3 Ir1 C13 90.90(13) yes
C4 Ir1 C13 103.1(2) yes
C5 Ir1 C13 85.29(17) yes
C12 Ir1 C13 38.6(2) yes
Ir1 C4 C5 70.5(3) yes
Ir1 C4 C11 121.3(4) yes
C5 C4 C11 123.7(5) yes
Ir1 C4 H41 110.3 no
C5 C4 H41 112.3 no
C11 C4 H41 112.4 no
Ir1 C5 C4 71.0(3) yes
Ir1 C5 C6 118.6(3) yes
C4 C5 C6 123.1(4) yes
Ir1 C5 H51 111.2 no
C4 C5 H51 112.8 no
C6 C5 H51 113.3 no
C5 C6 C70 112.3(4) yes
C5 C6 H61 108.8 no
C70 C6 H61 108.3 no
C5 C6 H62 108.7 no
C70 C6 H62 109.2 no
H61 C6 H62 109.5 no
C4 C11 C100 111.1(5) yes
C4 C11 H111 108.9 no
C100 C11 H111 108.5 no
C4 C11 H112 109.2 no
C100 C11 H112 109.6 no
H111 C11 H112 109.5 no
Ir1 C12 C13 71.5(3) yes
Ir1 C12 C19 119.9(4) yes
C13 C12 C19 121.6(5) yes
Ir1 C12 H121 110.7 no
C13 C12 H121 113.4 no
C19 C12 H121 113.2 no
Ir1 C13 C12 69.9(3) yes
Ir1 C13 C14 119.4(4) yes
C12 C13 C14 125.4(5) yes
Ir1 C13 H131 111.4 no
C12 C13 H131 112.9 no
C14 C13 H131 111.6 no
C13 C14 C15 112.2(5) yes
C13 C14 H141 108.8 no
C15 C14 H141 107.2 no
C13 C14 H142 108.9 no
C15 C14 H142 109.8 no
H141 C14 H142 109.9 no
C14 C15 C16 114.2(5) yes
C14 C15 H152 109.3 no
C16 C15 H152 106.8 no
C14 C15 H151 108.1 no
C16 C15 H151 108.3 no
H152 C15 H151 110.1 no
C15 C16 C17 114.0(6) yes
C15 C16 H162 107.6 no
C17 C16 H162 106.3 no
C15 C16 H161 108.6 no
C17 C16 H161 109.1 no
H162 C16 H161 111.3 no
C16 C17 C18 118.0(7) yes
C16 C17 H171 107.8 no
C18 C17 H171 108.1 no
C16 C17 H172 106.6 no
C18 C17 H172 106.5 no
H171 C17 H172 109.6 no
C17 C18 C19 115.1(5) yes
C17 C18 H182 106.4 no
C19 C18 H182 108.9 no
C17 C18 H181 108.5 no
C19 C18 H181 107.9 no
H182 C18 H181 110.0 no
C18 C19 C12 110.4(5) yes
C18 C19 H191 112.1 no
C12 C19 H191 107.7 no
C18 C19 H192 109.6 no
C12 C19 H192 109.9 no
H191 C19 H192 107.0 no
C21 N20 C36 109.3(4) yes
C21 N20 C37 124.2(4) yes
C36 N20 C37 126.3(4) yes
N20 C21 N22 108.3(4) yes
N20 C21 H211 125.2 no
N22 C21 H211 126.4 no
C21 N22 C23 123.6(4) yes
C21 N22 C35 108.8(4) yes
C23 N22 C35 127.3(4) yes
N22 C23 C24 119.2(5) yes
N22 C23 C31 116.4(5) yes
C24 C23 C31 124.3(5) yes
C23 C24 C25 121.3(4) yes
C23 C24 C28 116.4(5) yes
C25 C24 C28 122.3(5) yes
C24 C25 C26 111.2(4) yes
C24 C25 C27 112.7(4) yes
C26 C25 C27 110.0(4) yes
C24 C25 H251 108.0 no
C26 C25 H251 107.0 no
C27 C25 H251 107.6 no
C25 C26 H263 110.2 no
C25 C26 H262 109.7 no
H263 C26 H262 110.1 no
C25 C26 H261 106.7 no
H263 C26 H261 109.6 no
H262 C26 H261 110.4 no
C25 C27 H273 109.1 no
C25 C27 H272 109.1 no
H273 C27 H272 109.9 no
C25 C27 H271 108.4 no
H273 C27 H271 110.8 no
H272 C27 H271 109.7 no
C24 C28 C29 120.8(5) yes
C24 C28 H281 118.9 no
C29 C28 H281 120.2 no
C28 C29 C30 121.6(6) yes
C28 C29 H291 119.4 no
C30 C29 H291 119.0 no
C29 C30 C31 120.7(5) yes
C29 C30 H301 120.5 no
C31 C30 H301 118.8 no
C23 C31 C30 116.1(5) yes
C23 C31 C32 122.5(5) yes
C30 C31 C32 121.3(5) yes
C31 C32 C33 111.8(5) yes
C31 C32 C34 110.2(5) yes
C33 C32 C34 112.1(5) yes
C31 C32 H321 107.7 no
C33 C32 H321 107.9 no
C34 C32 H321 107.0 no
C32 C33 H333 109.5 no
C32 C33 H332 109.6 no
H333 C33 H332 109.2 no
C32 C33 H331 109.7 no
H333 C33 H331 109.7 no
H332 C33 H331 109.0 no
C32 C34 H343 108.8 no
C32 C34 H342 110.7 no
H343 C34 H342 110.7 no
C32 C34 H341 108.1 no
H343 C34 H341 107.8 no
H342 C34 H341 110.7 no
N22 C35 C36 107.1(4) yes
N22 C35 H351 125.2 no
C36 C35 H351 127.7 no
N20 C36 C35 106.4(4) yes
N20 C36 H361 125.3 no
C35 C36 H361 128.3 no
N20 C37 C38 118.7(4) yes
N20 C37 C45 117.1(4) yes
C38 C37 C45 124.3(5) yes
C37 C38 C39 121.7(5) yes
C37 C38 C42 116.2(5) yes
C39 C38 C42 122.0(5) yes
C38 C39 C40 111.5(5) yes
C38 C39 C41 112.4(5) yes
C40 C39 C41 110.5(5) yes
C38 C39 H391 108.0 no
C40 C39 H391 106.6 no
C41 C39 H391 107.5 no
C39 C40 H403 108.7 no
C39 C40 H402 109.2 no
H403 C40 H402 111.1 no
C39 C40 H401 108.2 no
H403 C40 H401 109.1 no
H402 C40 H401 110.4 no
C39 C41 H411 109.9 no
C39 C41 H413 108.9 no
H411 C41 H413 110.7 no
C39 C41 H412 108.2 no
H411 C41 H412 109.8 no
H413 C41 H412 109.2 no
C38 C42 C43 121.2(6) yes
C38 C42 H421 117.9 no
C43 C42 H421 120.9 no
C42 C43 C44 121.5(6) yes
C42 C43 H431 118.9 no
C44 C43 H431 119.6 no
C43 C44 C45 120.7(6) yes
C43 C44 H441 120.6 no
C45 C44 H441 118.6 no
C44 C45 C37 116.0(5) yes
C44 C45 C46 122.3(5) yes
C37 C45 C46 121.7(5) yes
C45 C46 C47 111.0(5) yes
C45 C46 C48 112.6(5) yes
C47 C46 C48 111.0(5) yes
C45 C46 H461 108.4 no
C47 C46 H461 106.3 no
C48 C46 H461 107.1 no
C46 C47 H473 110.3 no
C46 C47 H472 107.7 no
H473 C47 H472 109.6 no
C46 C47 H471 110.4 no
H473 C47 H471 110.2 no
H472 C47 H471 108.6 no
C46 C48 H483 109.4 no
C46 C48 H482 107.4 no
H483 C48 H482 109.9 no
C46 C48 H481 109.2 no
H483 C48 H481 110.5 no
H482 C48 H481 110.4 no
C6 C70 C80 117.2(6) yes
C6 C70 H701 108.0 no
C80 C70 H701 106.8 no
C6 C70 H702 106.9 no
C80 C70 H702 108.3 no
H701 C70 H702 109.5 no
C70 C80 C90 114.02(10) yes
C70 C80 H801 108.5 no
C90 C80 H801 108.4 no
C70 C80 H802 108.5 no
C90 C80 H802 107.9 no
H801 C80 H802 109.5 no
C80 C90 C100 115.63(10) yes
C80 C90 H901 106.4 no
C100 C90 H901 108.0 no
C80 C90 H902 108.9 no
C100 C90 H902 108.3 no
H901 C90 H902 109.5 no
C11 C100 C90 114.2(7) yes
C11 C100 H1001 108.9 no
C90 C100 H1001 108.0 no
C11 C100 H1002 107.5 no
C90 C100 H1002 108.6 no
H1001 C100 H1002 109.5 no
C6 C71 C81 111.7(5) yes
C6 C71 H711 109.2 no
C81 C71 H711 109.8 no
C6 C71 H712 108.3 no
C81 C71 H712 108.3 no
H711 C71 H712 109.5 no
C71 C81 C91 114.01(10) yes
C71 C81 H811 108.4 no
C91 C81 H811 108.0 no
C71 C81 H812 108.6 no
C91 C81 H812 108.2 no
H811 C81 H812 109.5 no
C81 C91 C101 115.61(10) yes
C81 C91 H911 108.9 no
C101 C91 H911 108.9 no
C81 C91 H912 106.3 no
C101 C91 H912 107.5 no
H911 C91 H912 109.5 no
C11 C101 C91 115.9(5) yes
C11 C101 H1011 108.9 no
C91 C101 H1011 107.5 no
C11 C101 H1012 107.3 no
C91 C101 H1012 107.7 no
H1011 C101 H1012 109.5 no

loop_
_geom_bond_atom_site_label_1
_geom_bond_atom_site_label_2
_geom_bond_distance
_geom_bond_publ_flag
Ir1 Cl2 2.3825(12) yes
Ir1 Cl3 2.3838(11) yes
Ir1 C4 2.141(5) yes
Ir1 C5 2.134(4) yes
Ir1 C12 2.122(5) yes
Ir1 C13 2.143(5) yes
C4 C5 1.408(7) yes
C4 C11 1.505(8) yes
C4 H41 0.983 no
C5 C6 1.504(7) yes
C5 H51 0.996 no
C6 C70 1.541(7) yes
C6 H61 0.950 no
C6 H62 0.950 no
C11 C100 1.538(7) yes
C11 H111 0.950 no
C11 H112 0.950 no
C12 C13 1.409(8) yes
C12 C19 1.518(8) yes
C12 H121 0.979 no
C13 C14 1.501(8) yes
C13 H131 1.000 no
C14 C15 1.550(8) yes
C14 H141 0.971 no
C14 H142 0.983 no
C15 C16 1.536(10) yes
C15 H152 0.988 no
C15 H151 0.966 no
C16 C17 1.475(11) yes
C16 H162 0.984 no
C16 H161 0.987 no
C17 C18 1.571(11) yes
C17 H171 0.980 no
C17 H172 0.960 no
C18 C19 1.536(7) yes
C18 H182 0.975 no
C18 H181 0.969 no
C19 H191 0.984 no
C19 H192 0.977 no
N20 C21 1.327(6) yes
N20 C36 1.391(6) yes
N20 C37 1.443(6) yes
C21 N22 1.340(6) yes
C21 H211 0.945 no
N22 C23 1.447(6) yes
N22 C35 1.384(6) yes
C23 C24 1.392(7) yes
C23 C31 1.407(7) yes
C24 C25 1.526(7) yes
C24 C28 1.390(7) yes
C25 C26 1.523(7) yes
C25 C27 1.528(7) yes
C25 H251 0.968 no
C26 H263 0.966 no
C26 H262 0.957 no
C26 H261 0.969 no
C27 H273 0.958 no
C27 H272 0.960 no
C27 H271 0.965 no
C28 C29 1.375(9) yes
C28 H281 0.942 no
C29 C30 1.371(9) yes
C29 H291 0.941 no
C30 C31 1.395(8) yes
C30 H301 0.937 no
C31 C32 1.511(8) yes
C32 C33 1.528(8) yes
C32 C34 1.526(9) yes
C32 H321 0.976 no
C33 H333 0.960 no
C33 H332 0.960 no
C33 H331 0.965 no
C34 H343 0.967 no
C34 H342 0.971 no
C34 H341 0.967 no
C35 C36 1.362(7) yes
C35 H351 0.955 no
C36 H361 0.951 no
C37 C38 1.400(7) yes
C37 C45 1.401(7) yes
C38 C39 1.522(8) yes
C38 C42 1.398(8) yes
C39 C40 1.513(9) yes
C39 C41 1.518(8) yes
C39 H391 0.993 no
C40 H403 0.975 no
C40 H402 0.968 no
C40 H401 0.965 no
C41 H411 0.959 no
C41 H413 0.963 no
C41 H412 0.963 no
C42 C43 1.363(10) yes
C42 H421 0.935 no
C43 C44 1.378(10) yes
C43 H431 0.942 no
C44 C45 1.405(8) yes
C44 H441 0.931 no
C45 C46 1.509(8) yes
C46 C47 1.524(8) yes
C46 C48 1.539(8) yes
C46 H461 0.994 no
C47 H473 0.956 no
C47 H472 0.944 no
C47 H471 0.967 no
C48 H483 0.967 no
C48 H482 0.968 no
C48 H481 0.973 no
C70 C80 1.577(8) yes
C70 H701 0.950 no
C70 H702 0.950 no
C80 C90 1.537(9) yes
C80 H801 0.950 no
C80 H802 0.950 no
C90 C100 1.530(8) yes
C90 H901 0.950 no
C90 H902 0.950 no
C100 H1001 0.950 no
C100 H1002 0.950 no
C71 C81 1.545(7) yes
C71 H711 0.950 no
C71 H712 0.950 no
C81 C91 1.521(8) yes
C81 H811 0.950 no
C81 H812 0.950 no
C91 C101 1.507(7) yes
C91 H911 0.950 no
C91 H912 0.950 no
C101 H1011 0.950 no
C101 H1012 0.950 no
